data_7054609
loop_
_publ_author_name
'Yan, Xingchen'
'Xu, Jiakun'
'Wu, Xiaojing'
'Zhang, Zhongyu'
'Zhang, Xia'
'Fan, Yuhua'
'Bi, Caifeng'

_publ_section_title
;
 Proteasome inhibition and cytostatic effects on human cancer cells by
 pyrazolone-enamines: a combined crystallographic, structural and
 computational study
;
_journal_issue 3
_journal_name_full 'New J. Chem.'
_journal_page_first 2168
_journal_paper_doi 10.1039/C4NJ01906G
_journal_volume 39
_journal_year 2015
_chemical_formula_moiety 'C25 H19 N3 O5, C2 H6 O'
_chemical_formula_sum 'C27 H25 N3 O6'
_chemical_formula_weight 487.50
_chemical_name_systematic
; 
 ? 
;
_space_group_IT_number 2
_symmetry_cell_setting triclinic
_symmetry_space_group_name_Hall '-P 1'
_symmetry_space_group_name_H-M 'P -1'
_atom_sites_solution_hydrogens geom
_atom_sites_solution_primary direct
_atom_sites_solution_secondary difmap
_audit_creation_method SHELXL-97
_audit_update_record
;
2014-12-22 deposited with the CCDC.
2015-01-05 downloaded from the CCDC.
;
_cell_angle_alpha 86.458(2)
_cell_angle_beta 77.2390(10)
_cell_angle_gamma 86.317(2)
_cell_formula_units_Z 2
_cell_length_a 8.4482(7)
_cell_length_b 10.4238(11)
_cell_length_c 13.9303(12)
_cell_measurement_reflns_used 876
_cell_measurement_temperature 298(2)
_cell_measurement_theta_max 22.299
_cell_measurement_theta_min 3.003
_cell_volume 1192.54(19)
_computing_cell_refinement 'SMART (Bruker, 2000)'
_computing_data_collection 'SMART (Bruker, 2000)'
_computing_data_reduction 'SAINT (Bruker, 2000)'
_computing_molecular_graphics 'SHELXTL (Bruker, 2000)'
_computing_publication_material 'SHELXTL (Bruker, 2000)'
_computing_structure_refinement 'SHELXL97 (Sheldrick, 2008)'
_computing_structure_solution 'SHELXS97 (Sheldrick, 2008)'
_diffrn_ambient_temperature 298(2)
_diffrn_measured_fraction_theta_full 0.982
_diffrn_measured_fraction_theta_max 0.982
_diffrn_measurement_device_type 'CCD area detector'
_diffrn_measurement_method 'phi and omega scans'
_diffrn_radiation_monochromator graphite
_diffrn_radiation_source 'fine-focus sealed tube'
_diffrn_radiation_type MoK\a
_diffrn_radiation_wavelength 0.71073
_diffrn_reflns_av_R_equivalents 0.0413
_diffrn_reflns_av_unetI/netI 0.1193
_diffrn_reflns_limit_h_max 9
_diffrn_reflns_limit_h_min -10
_diffrn_reflns_limit_k_max 9
_diffrn_reflns_limit_k_min -12
_diffrn_reflns_limit_l_max 16
_diffrn_reflns_limit_l_min -16
_diffrn_reflns_number 6035
_diffrn_reflns_theta_full 25.02
_diffrn_reflns_theta_max 25.02
_diffrn_reflns_theta_min 3.00
_exptl_absorpt_coefficient_mu 0.097
_exptl_absorpt_correction_T_max 0.9742
_exptl_absorpt_correction_T_min 0.9603
_exptl_absorpt_correction_type multi-scan
_exptl_absorpt_process_details 'sadabs (Sheldrick, 1996)'
_exptl_crystal_colour yellow
_exptl_crystal_density_diffrn 1.358
_exptl_crystal_density_method 'not measured'
_exptl_crystal_description block
_exptl_crystal_F_000 512
_exptl_crystal_size_max 0.42
_exptl_crystal_size_mid 0.30
_exptl_crystal_size_min 0.27
_refine_diff_density_max 0.330
_refine_diff_density_min -0.279
_refine_diff_density_rms 0.056
_refine_ls_extinction_method none
_refine_ls_goodness_of_fit_ref 0.995
_refine_ls_hydrogen_treatment mixed
_refine_ls_matrix_type full
_refine_ls_number_parameters 331
_refine_ls_number_reflns 4140
_refine_ls_number_restraints 0
_refine_ls_restrained_S_all 0.995
_refine_ls_R_factor_all 0.1562
_refine_ls_R_factor_gt 0.0640
_refine_ls_shift/su_max 0.000
_refine_ls_shift/su_mean 0.000
_refine_ls_structure_factor_coef Fsqd
_refine_ls_weighting_details 'calc w=1/[\s^2^(Fo^2^)+(0.0737P)^2^+0.0000P] where P=(Fo^2^+2Fc^2^)/3'
_refine_ls_weighting_scheme calc
_refine_ls_wR_factor_gt 0.1427
_refine_ls_wR_factor_ref 0.1892
_reflns_number_gt 1848
_reflns_number_total 4140
_reflns_threshold_expression >2sigma(I)
_cod_data_source_file c4nj01906g2.cif
_cod_data_source_block 130705d
_cod_depositor_comments
;
The following automatic conversions were performed:

'_symmetry_cell_setting' value 'Triclinic' changed to 'triclinic'
according to
/usr/data/users/saulius/crontab/automatic-downloads/rss-feeds/RSC/lib/dictionaries/cif_core.dic
dictionary named 'cif_core.dic' version 2.4.2 from 2011-04-26.

Automatic conversion script
Id: cif_fix_values 2935 2014-11-11 08:27:57Z andrius 

 Adding full bibliography for 7054604--7054609.cif.
;
_cod_database_code 7054609

loop_
_symmetry_equiv_pos_as_xyz
'x, y, z'
'-x, -y, -z'

loop_
_atom_site_label
_atom_site_type_symbol
_atom_site_fract_x
_atom_site_fract_y
_atom_site_fract_z
_atom_site_U_iso_or_equiv
_atom_site_adp_type
_atom_site_occupancy
_atom_site_symmetry_multiplicity
_atom_site_calc_flag
_atom_site_refinement_flags
N1 N 0.6674(4) 0.5671(3) 0.5603(3) 0.0399(9) Uani 1 1 d .
N2 N 0.4355(4) 0.8359(3) 0.4052(2) 0.0361(9) Uani 1 1 d .
N3 N 0.3312(4) 0.8971(3) 0.4829(2) 0.0415(9) Uani 1 1 d .
O1 O 0.8697(5) 0.4686(4) 0.8787(2) 0.0876(14) Uani 1 1 d .
O2 O 1.0621(4) 0.3168(3) 0.8393(2) 0.0730(11) Uani 1 1 d .
H2 H 1.0710 0.3249 0.8960 0.110 Uiso 1 1 calc R
O3 O 1.1392(4) 0.1149(3) 0.5342(2) 0.0662(10) Uani 1 1 d .
H3 H 1.1844 0.0624 0.4942 0.099 Uiso 1 1 calc R
O4 O 1.0631(4) 0.2109(3) 0.4039(2) 0.0607(10) Uani 1 1 d .
O5 O 0.6248(3) 0.6614(3) 0.38623(18) 0.0442(8) Uani 1 1 d .
O6 O 0.8861(4) 0.6766(4) 0.9831(2) 0.0771(11) Uani 1 1 d .
H6 H 0.8778 0.6047 0.9645 0.116 Uiso 1 1 calc R
C1 C 0.9482(6) 0.3979(5) 0.8192(3) 0.0531(13) Uani 1 1 d .
C2 C 1.0618(5) 0.2062(4) 0.4893(3) 0.0402(11) Uani 1 1 d .
C3 C 0.9215(5) 0.3921(4) 0.7181(3) 0.0398(11) Uani 1 1 d .
C4 C 1.0016(5) 0.3008(4) 0.6548(3) 0.0412(11) Uani 1 1 d .
H4 H 1.0754 0.2405 0.6747 0.049 Uiso 1 1 calc R
C5 C 0.9710(5) 0.2996(4) 0.5610(3) 0.0359(10) Uani 1 1 d .
C6 C 0.8591(5) 0.3889(4) 0.5333(3) 0.0360(10) Uani 1 1 d .
H6A H 0.8396 0.3886 0.4701 0.043 Uiso 1 1 calc R
C7 C 0.7759(5) 0.4782(4) 0.5972(3) 0.0364(10) Uani 1 1 d .
C8 C 0.8098(5) 0.4807(4) 0.6897(3) 0.0434(11) Uani 1 1 d .
H8 H 0.7572 0.5423 0.7329 0.052 Uiso 1 1 calc R
C9 C 0.5555(5) 0.6535(4) 0.6038(3) 0.0346(10) Uani 1 1 d .
C10 C 0.5107(5) 0.6539(4) 0.7128(3) 0.0326(10) Uani 1 1 d .
C11 C 0.5595(5) 0.7500(4) 0.7623(3) 0.0434(11) Uani 1 1 d .
H11 H 0.6153 0.8182 0.7272 0.052 Uiso 1 1 calc R
C12 C 0.5251(6) 0.7443(5) 0.8636(3) 0.0542(13) Uani 1 1 d .
H12 H 0.5580 0.8086 0.8972 0.065 Uiso 1 1 calc R
C13 C 0.4420(6) 0.6437(5) 0.9151(3) 0.0615(14) Uani 1 1 d .
H13 H 0.4188 0.6404 0.9837 0.074 Uiso 1 1 calc R
C14 C 0.3934(6) 0.5488(5) 0.8670(3) 0.0642(15) Uani 1 1 d .
H14 H 0.3369 0.4810 0.9023 0.077 Uiso 1 1 calc R
C15 C 0.4283(5) 0.5538(4) 0.7658(3) 0.0479(12) Uani 1 1 d .
H15 H 0.3959 0.4888 0.7328 0.058 Uiso 1 1 calc R
C16 C 0.5275(5) 0.7375(4) 0.4381(3) 0.0337(10) Uani 1 1 d .
C17 C 0.4850(5) 0.7398(4) 0.5440(3) 0.0330(10) Uani 1 1 d .
C18 C 0.3607(5) 0.8410(4) 0.5640(3) 0.0369(10) Uani 1 1 d .
C19 C 0.2665(5) 0.8845(4) 0.6611(3) 0.0550(13) Uani 1 1 d .
H19A H 0.1801 0.9446 0.6510 0.082 Uiso 1 1 calc R
H19B H 0.3372 0.9253 0.6939 0.082 Uiso 1 1 calc R
H19C H 0.2218 0.8115 0.7010 0.082 Uiso 1 1 calc R
C20 C 0.4147(5) 0.8623(4) 0.3076(3) 0.0385(11) Uani 1 1 d .
C21 C 0.2715(5) 0.9212(4) 0.2915(3) 0.0444(11) Uani 1 1 d .
H21 H 0.1895 0.9462 0.3443 0.053 Uiso 1 1 calc R
C22 C 0.2508(6) 0.9424(4) 0.1965(3) 0.0569(13) Uani 1 1 d .
H22 H 0.1538 0.9816 0.1856 0.068 Uiso 1 1 calc R
C23 C 0.3702(7) 0.9070(5) 0.1176(3) 0.0677(15) Uani 1 1 d .
H23 H 0.3543 0.9216 0.0538 0.081 Uiso 1 1 calc R
C24 C 0.5136(7) 0.8498(5) 0.1336(3) 0.0667(15) Uani 1 1 d .
H24 H 0.5956 0.8256 0.0805 0.080 Uiso 1 1 calc R
C25 C 0.5361(6) 0.8281(4) 0.2290(3) 0.0538(13) Uani 1 1 d .
H25 H 0.6337 0.7902 0.2398 0.065 Uiso 1 1 calc R
C26 C 0.9780(10) 0.7510(7) 0.9054(5) 0.124(3) Uani 1 1 d .
H26A H 1.0619 0.6952 0.8673 0.149 Uiso 1 1 calc R
H26B H 0.9076 0.7846 0.8624 0.149 Uiso 1 1 calc R
C27 C 1.0515(9) 0.8537(7) 0.9347(5) 0.127(3) Uani 1 1 d .
H27A H 0.9695 0.9114 0.9704 0.190 Uiso 1 1 calc R
H27B H 1.1122 0.8988 0.8775 0.190 Uiso 1 1 calc R
H27C H 1.1235 0.8216 0.9762 0.190 Uiso 1 1 calc R
H1 H 0.680(5) 0.569(4) 0.498(3) 0.062(15) Uiso 1 1 d .

loop_
_atom_site_aniso_label
_atom_site_aniso_U_11
_atom_site_aniso_U_22
_atom_site_aniso_U_33
_atom_site_aniso_U_23
_atom_site_aniso_U_13
_atom_site_aniso_U_12
N1 0.048(2) 0.039(2) 0.033(2) -0.0059(17) -0.0135(18) 0.0149(18)
N2 0.041(2) 0.037(2) 0.0285(18) -0.0021(15) -0.0082(16) 0.0134(17)
N3 0.047(2) 0.042(2) 0.0351(19) -0.0061(17) -0.0114(18) 0.0122(18)
O1 0.103(3) 0.106(3) 0.061(2) -0.044(2) -0.041(2) 0.058(3)
O2 0.077(3) 0.093(3) 0.053(2) -0.0115(18) -0.0312(19) 0.036(2)
O3 0.085(3) 0.056(2) 0.0556(19) -0.0157(16) -0.0211(18) 0.0385(19)
O4 0.070(2) 0.068(2) 0.0423(19) -0.0126(17) -0.0128(17) 0.0193(18)
O5 0.0451(19) 0.0488(18) 0.0388(16) -0.0130(14) -0.0124(14) 0.0180(15)
O6 0.097(3) 0.085(3) 0.055(2) 0.002(2) -0.029(2) -0.012(2)
C1 0.056(3) 0.055(3) 0.050(3) -0.009(2) -0.021(3) 0.019(3)
C2 0.033(3) 0.037(3) 0.048(3) 0.001(2) -0.007(2) 0.004(2)
C3 0.041(3) 0.043(3) 0.037(2) -0.005(2) -0.012(2) 0.007(2)
C4 0.037(3) 0.043(3) 0.044(3) -0.004(2) -0.011(2) 0.005(2)
C5 0.036(3) 0.033(2) 0.037(2) -0.0004(19) -0.008(2) 0.003(2)
C6 0.041(3) 0.033(2) 0.035(2) 0.0028(19) -0.011(2) -0.001(2)
C7 0.035(3) 0.036(3) 0.039(2) -0.001(2) -0.012(2) 0.005(2)
C8 0.048(3) 0.041(3) 0.042(3) -0.007(2) -0.014(2) 0.010(2)
C9 0.030(2) 0.039(3) 0.035(2) -0.0069(19) -0.0057(19) 0.000(2)
C10 0.032(2) 0.034(2) 0.032(2) -0.0041(19) -0.0097(19) 0.010(2)
C11 0.049(3) 0.039(3) 0.041(3) -0.003(2) -0.009(2) 0.000(2)
C12 0.063(3) 0.065(3) 0.037(3) -0.015(2) -0.013(2) -0.001(3)
C13 0.068(4) 0.081(4) 0.030(3) 0.003(3) -0.005(3) 0.004(3)
C14 0.076(4) 0.072(4) 0.040(3) 0.002(3) -0.002(3) -0.017(3)
C15 0.054(3) 0.050(3) 0.041(3) -0.003(2) -0.009(2) -0.006(2)
C16 0.034(2) 0.035(2) 0.034(2) -0.0079(19) -0.011(2) 0.005(2)
C17 0.034(2) 0.034(2) 0.033(2) -0.0025(18) -0.0111(19) 0.004(2)
C18 0.039(3) 0.035(2) 0.036(2) -0.007(2) -0.008(2) 0.008(2)
C19 0.056(3) 0.062(3) 0.041(3) -0.006(2) -0.006(2) 0.025(3)
C20 0.050(3) 0.035(2) 0.033(2) -0.0026(19) -0.014(2) 0.005(2)
C21 0.047(3) 0.045(3) 0.041(3) 0.003(2) -0.013(2) 0.002(2)
C22 0.061(3) 0.061(3) 0.054(3) 0.012(3) -0.028(3) 0.000(3)
C23 0.084(4) 0.079(4) 0.043(3) 0.006(3) -0.025(3) 0.003(3)
C24 0.084(4) 0.077(4) 0.036(3) -0.006(2) -0.009(3) 0.013(3)
C25 0.056(3) 0.064(3) 0.037(3) -0.004(2) -0.005(2) 0.016(3)
C26 0.159(8) 0.127(6) 0.101(6) 0.032(5) -0.058(6) -0.048(6)
C27 0.141(7) 0.133(7) 0.120(6) 0.015(5) -0.057(5) -0.034(6)

loop_
_atom_type_symbol
_atom_type_description
_atom_type_scat_dispersion_real
_atom_type_scat_dispersion_imag
_atom_type_scat_source
C C 0.0033 0.0016 'International Tables Vol C Tables 4.2.6.8 and 6.1.1.4'
H H 0.0000 0.0000 'International Tables Vol C Tables 4.2.6.8 and 6.1.1.4'
O O 0.0106 0.0060 'International Tables Vol C Tables 4.2.6.8 and 6.1.1.4'
N N 0.0061 0.0033 'International Tables Vol C Tables 4.2.6.8 and 6.1.1.4'

loop_
_geom_angle_atom_site_label_1
_geom_angle_atom_site_label_2
_geom_angle_atom_site_label_3
_geom_angle
C9 N1 C7 132.3(3)
C9 N1 H1 114(3)
C7 N1 H1 114(3)
C16 N2 N3 111.8(3)
C16 N2 C20 127.4(3)
N3 N2 C20 119.6(3)
C18 N3 N2 106.6(3)
C1 O2 H2 109.5
C2 O3 H3 109.5
C26 O6 H6 109.5
O1 C1 O2 122.5(4)
O1 C1 C3 123.2(4)
O2 C1 C3 114.2(4)
O4 C2 O3 124.1(4)
O4 C2 C5 125.1(4)
O3 C2 C5 110.8(3)
C4 C3 C8 120.7(4)
C4 C3 C1 121.9(4)
C8 C3 C1 117.4(4)
C3 C4 C5 119.4(4)
C3 C4 H4 120.3
C5 C4 H4 120.3
C6 C5 C4 119.5(4)
C6 C5 C2 120.0(3)
C4 C5 C2 120.5(4)
C7 C6 C5 121.3(3)
C7 C6 H6A 119.3
C5 C6 H6A 119.3
C6 C7 C8 118.9(4)
C6 C7 N1 116.6(3)
C8 C7 N1 124.4(3)
C3 C8 C7 120.2(4)
C3 C8 H8 119.9
C7 C8 H8 119.9
N1 C9 C17 117.8(3)
N1 C9 C10 119.6(3)
C17 C9 C10 122.6(3)
C15 C10 C11 119.4(4)
C15 C10 C9 119.8(4)
C11 C10 C9 120.7(4)
C12 C11 C10 119.7(4)
C12 C11 H11 120.1
C10 C11 H11 120.1
C13 C12 C11 120.0(4)
C13 C12 H12 120.0
C11 C12 H12 120.0
C14 C13 C12 120.7(4)
C14 C13 H13 119.7
C12 C13 H13 119.7
C13 C14 C15 119.5(5)
C13 C14 H14 120.3
C15 C14 H14 120.3
C14 C15 C10 120.8(4)
C14 C15 H15 119.6
C10 C15 H15 119.6
O5 C16 N2 126.5(3)
O5 C16 C17 128.1(3)
N2 C16 C17 105.4(3)
C9 C17 C18 133.2(3)
C9 C17 C16 122.2(3)
C18 C17 C16 104.6(3)
N3 C18 C17 111.7(3)
N3 C18 C19 119.6(3)
C17 C18 C19 128.8(4)
C18 C19 H19A 109.5
C18 C19 H19B 109.5
H19A C19 H19B 109.5
C18 C19 H19C 109.5
H19A C19 H19C 109.5
H19B C19 H19C 109.5
C25 C20 C21 119.8(4)
C25 C20 N2 120.2(4)
C21 C20 N2 120.0(4)
C22 C21 C20 119.4(4)
C22 C21 H21 120.3
C20 C21 H21 120.3
C23 C22 C21 121.3(4)
C23 C22 H22 119.4
C21 C22 H22 119.4
C22 C23 C24 119.4(4)
C22 C23 H23 120.3
C24 C23 H23 120.3
C23 C24 C25 119.9(4)
C23 C24 H24 120.1
C25 C24 H24 120.1
C20 C25 C24 120.2(4)
C20 C25 H25 119.9
C24 C25 H25 119.9
C27 C26 O6 114.9(6)
C27 C26 H26A 108.6
O6 C26 H26A 108.6
C27 C26 H26B 108.6
O6 C26 H26B 108.6
H26A C26 H26B 107.5
C26 C27 H27A 109.5
C26 C27 H27B 109.5
H27A C27 H27B 109.5
C26 C27 H27C 109.5
H27A C27 H27C 109.5
H27B C27 H27C 109.5

loop_
_geom_bond_atom_site_label_1
_geom_bond_atom_site_label_2
_geom_bond_distance
N1 C9 1.334(4)
N1 C7 1.416(5)
N1 H1 0.84(4)
N2 C16 1.365(4)
N2 N3 1.396(4)
N2 C20 1.417(4)
N3 C18 1.305(4)
O1 C1 1.200(5)
O2 C1 1.306(5)
O2 H2 0.8200
O3 C2 1.323(4)
O3 H3 0.8200
O4 C2 1.186(4)
O5 C16 1.245(4)
O6 C26 1.407(7)
O6 H6 0.8200
C1 C3 1.479(5)
C2 C5 1.490(5)
C3 C4 1.378(5)
C3 C8 1.381(5)
C4 C5 1.387(5)
C4 H4 0.9300
C5 C6 1.383(5)
C6 C7 1.376(5)
C6 H6A 0.9300
C7 C8 1.383(5)
C8 H8 0.9300
C9 C17 1.384(5)
C9 C10 1.482(5)
C10 C15 1.374(6)
C10 C11 1.383(5)
C11 C12 1.374(5)
C11 H11 0.9300
C12 C13 1.374(6)
C12 H12 0.9300
C13 C14 1.362(6)
C13 H13 0.9300
C14 C15 1.372(5)
C14 H14 0.9300
C15 H15 0.9300
C16 C17 1.442(5)
C17 C18 1.434(5)
C18 C19 1.490(5)
C19 H19A 0.9600
C19 H19B 0.9600
C19 H19C 0.9600
C20 C25 1.372(5)
C20 C21 1.378(5)
C21 C22 1.375(5)
C21 H21 0.9300
C22 C23 1.369(6)
C22 H22 0.9300
C23 C24 1.372(6)
C23 H23 0.9300
C24 C25 1.387(5)
C24 H24 0.9300
C25 H25 0.9300
C26 C27 1.396(8)
C26 H26A 0.9700
C26 H26B 0.9700
C27 H27A 0.9600
C27 H27B 0.9600
C27 H27C 0.9600

loop_
_geom_torsion_atom_site_label_1
_geom_torsion_atom_site_label_2
_geom_torsion_atom_site_label_3
_geom_torsion_atom_site_label_4
_geom_torsion
C16 N2 N3 C18 2.1(4)
C20 N2 N3 C18 170.3(4)
O1 C1 C3 C4 -173.0(5)
O2 C1 C3 C4 5.2(7)
O1 C1 C3 C8 5.7(8)
O2 C1 C3 C8 -176.1(4)
C8 C3 C4 C5 1.0(7)
C1 C3 C4 C5 179.7(4)
C3 C4 C5 C6 -0.9(6)
C3 C4 C5 C2 177.0(4)
O4 C2 C5 C6 10.4(7)
O3 C2 C5 C6 -168.4(4)
O4 C2 C5 C4 -167.4(4)
O3 C2 C5 C4 13.7(6)
C4 C5 C6 C7 -0.7(6)
C2 C5 C6 C7 -178.6(4)
C5 C6 C7 C8 2.2(6)
C5 C6 C7 N1 178.4(4)
C9 N1 C7 C6 170.4(4)
C9 N1 C7 C8 -13.6(7)
C4 C3 C8 C7 0.5(7)
C1 C3 C8 C7 -178.2(4)
C6 C7 C8 C3 -2.1(6)
N1 C7 C8 C3 -178.0(4)
C7 N1 C9 C17 170.7(4)
C7 N1 C9 C10 -9.6(7)
N1 C9 C10 C15 -68.5(5)
C17 C9 C10 C15 111.2(5)
N1 C9 C10 C11 107.6(4)
C17 C9 C10 C11 -72.7(5)
C15 C10 C11 C12 0.0(6)
C9 C10 C11 C12 -176.1(4)
C10 C11 C12 C13 -0.3(6)
C11 C12 C13 C14 0.2(7)
C12 C13 C14 C15 0.2(7)
C13 C14 C15 C10 -0.4(7)
C11 C10 C15 C14 0.3(6)
C9 C10 C15 C14 176.5(4)
N3 N2 C16 O5 175.9(4)
C20 N2 C16 O5 8.9(7)
N3 N2 C16 C17 -2.9(4)
C20 N2 C16 C17 -170.0(4)
N1 C9 C17 C18 178.0(4)
C10 C9 C17 C18 -1.7(7)
N1 C9 C17 C16 0.7(6)
C10 C9 C17 C16 -179.0(4)
O5 C16 C17 C9 1.7(7)
N2 C16 C17 C9 -179.5(4)
O5 C16 C17 C18 -176.3(4)
N2 C16 C17 C18 2.5(4)
N2 N3 C18 C17 -0.3(5)
N2 N3 C18 C19 -179.5(4)
C9 C17 C18 N3 -179.1(4)
C16 C17 C18 N3 -1.4(5)
C9 C17 C18 C19 0.0(8)
C16 C17 C18 C19 177.7(4)
C16 N2 C20 C25 -29.2(6)
N3 N2 C20 C25 164.6(4)
C16 N2 C20 C21 150.0(4)
N3 N2 C20 C21 -16.2(6)
C25 C20 C21 C22 1.3(7)
N2 C20 C21 C22 -177.9(4)
C20 C21 C22 C23 -0.4(7)
C21 C22 C23 C24 -0.3(8)
C22 C23 C24 C25 0.2(8)
C21 C20 C25 C24 -1.5(7)
N2 C20 C25 C24 177.7(4)
C23 C24 C25 C20 0.7(7)
